data_2221404
loop_
_publ_author_name
'Kang, Jie'
'Huang, Chang-Cang'
'Jiang, Zhi-Qing'
'Huang, Sheng'
'Huang, Shuang-Lu'

_publ_section_title
;
 Diaquabis(2,2'-biimidazole)zinc(II)
 4,4'-dicarboxybiphenyl-3,3'-dicarboxylate
;
_journal_coeditor_code IS2385
_journal_issue 4
_journal_name_full 'Acta Crystallographica Section E'
_journal_page_first m452
_journal_paper_doi 10.1107/S1600536809008022
_journal_volume 65
_journal_year 2009
_chemical_formula_iupac '[Zn (C6 H6 N4)2 (H2 O)2] (C16 H8 O8)'
_chemical_formula_moiety 'C12 H16 N8 O2 Zn 2+, C16 H8 O8 2-'
_chemical_formula_sum 'C28 H24 N8 O10 Zn'
_chemical_formula_weight 697.92
_chemical_name_systematic
;
Diaquabis(2,2'-biimidazole)zinc(II) 4,4'-dicarboxybiphenyl-3,3'-dicarboxylate
;
_space_group_IT_number 2
_symmetry_cell_setting triclinic
_symmetry_space_group_name_Hall '-P 1'
_symmetry_space_group_name_H-M 'P -1'
_atom_sites_solution_hydrogens geom
_atom_sites_solution_primary direct
_atom_sites_solution_secondary difmap
_audit_creation_method SHELXL-97
_cell_angle_alpha 63.72(3)
_cell_angle_beta 68.00(3)
_cell_angle_gamma 83.85(3)
_cell_formula_units_Z 1
_cell_length_a 8.2133(16)
_cell_length_b 9.810(2)
_cell_length_c 10.498(2)
_cell_measurement_reflns_used 2674
_cell_measurement_temperature 293(2)
_cell_measurement_theta_max 26.00
_cell_measurement_theta_min 3.42
_cell_volume 701.4(3)
_computing_cell_refinement 'SAINT-Plus (Bruker, 2001)'
_computing_data_collection 'APEX2 (Bruker, 2004)'
_computing_data_reduction 'SAINT-Plus (Bruker, 2001)'
_computing_molecular_graphics 'SHELXTL (Sheldrick, 2008)'
_computing_publication_material 'SHELXTL (Sheldrick, 2008)'
_computing_structure_refinement 'SHELXL97 (Sheldrick, 2008)'
_computing_structure_solution 'SHELXS97 (Sheldrick, 2008)'
_diffrn_ambient_temperature 293(2)
_diffrn_measured_fraction_theta_full 0.970
_diffrn_measured_fraction_theta_max 0.970
_diffrn_measurement_device_type 'Bruker APEXII CCD'
_diffrn_measurement_method '\f and \w'
_diffrn_radiation_monochromator graphite
_diffrn_radiation_source 'fine-focus sealed tube'
_diffrn_radiation_type MoK\a
_diffrn_radiation_wavelength 0.71073
_diffrn_reflns_av_R_equivalents 0.0224
_diffrn_reflns_av_sigmaI/netI 0.0269
_diffrn_reflns_limit_h_max 10
_diffrn_reflns_limit_h_min -9
_diffrn_reflns_limit_k_max 12
_diffrn_reflns_limit_k_min -12
_diffrn_reflns_limit_l_max 11
_diffrn_reflns_limit_l_min -12
_diffrn_reflns_number 5074
_diffrn_reflns_theta_full 26.00
_diffrn_reflns_theta_max 26.00
_diffrn_reflns_theta_min 3.42
_diffrn_standards_decay_% 0
_diffrn_standards_interval_count 0
_diffrn_standards_interval_time 0
_diffrn_standards_number 0
_exptl_absorpt_coefficient_mu 0.952
_exptl_absorpt_correction_T_max 0.9277
_exptl_absorpt_correction_T_min 0.8943
_exptl_absorpt_correction_type multi-scan
_exptl_absorpt_process_details '(<i>SADABS</i>; Bruker, 2001)'
_exptl_crystal_colour colorless
_exptl_crystal_density_diffrn 1.652
_exptl_crystal_density_method 'not measured'
_exptl_crystal_description block
_exptl_crystal_F_000 358
_exptl_crystal_size_max 0.12
_exptl_crystal_size_mid 0.10
_exptl_crystal_size_min 0.08
_refine_diff_density_max 0.284
_refine_diff_density_min -0.224
_refine_ls_extinction_method none
_refine_ls_goodness_of_fit_ref 1.002
_refine_ls_hydrogen_treatment mixed
_refine_ls_matrix_type full
_refine_ls_number_parameters 218
_refine_ls_number_reflns 2674
_refine_ls_number_restraints 1
_refine_ls_restrained_S_all 1.002
_refine_ls_R_factor_all 0.0375
_refine_ls_R_factor_gt 0.0361
_refine_ls_shift/su_max 0.018
_refine_ls_shift/su_mean 0.001
_refine_ls_structure_factor_coef Fsqd
_refine_ls_weighting_details 'calc w=1/[\s^2^(Fo^2^)+(0.052P)^2^+0.4235P] where P=(Fo^2^+2Fc^2^)/3'
_refine_ls_weighting_scheme calc
_refine_ls_wR_factor_gt 0.0943
_refine_ls_wR_factor_ref 0.0956
_reflns_number_gt 2579
_reflns_number_total 2674
_reflns_threshold_expression I>2\s(I)
_cod_data_source_file is2385.cif
_cod_data_source_block I
_cod_depositor_comments
;
The following automatic conversions were performed:
'_symmetry_cell_setting' value 'Triclinic' changed to 'triclinic'
according to '/home/saulius/struct/CIF-dictionaries/cif_core.dic'
dictionary named 'cif_core.dic' version 2.4.1 from 2010-06-29.

Automatic conversion script
Id: cif_fix_enum 1527 2010-12-29 10:47:43Z saulius 

The following automatic conversions were performed:

'_symmetry_cell_setting' value 'Triclinic' changed to 'triclinic'
according to /home/saulius/struct/CIF-dictionaries/cif_core.dic
dictionary named 'cif_core.dic' version 2.4.1 from 2010-06-29.

Automatic conversion script
Id: cif_fix_values 1715 2011-07-08 13:25:40Z adriana 
;
_cod_original_cell_volume 701.4(2)
_cod_database_code 2221404
_cod_database_fobs_code 2221404

loop_
_symmetry_equiv_pos_as_xyz
'x, y, z'
'-x, -y, -z'

loop_
_atom_site_type_symbol
_atom_site_label
_atom_site_fract_x
_atom_site_fract_y
_atom_site_fract_z
_atom_site_U_iso_or_equiv
_atom_site_adp_type
_atom_site_calc_flag
_atom_site_refinement_flags
_atom_site_occupancy
_atom_site_disorder_assembly
_atom_site_disorder_group
Zn Zn1 0.5000 0.5000 0.0000 0.03706(14) Uani d S 1 . .
C C1 0.8917(3) -0.0165(3) 0.6897(3) 0.0359(5) Uani d . 1 . .
C C2 0.7565(3) 0.0726(2) 0.6220(2) 0.0299(4) Uani d . 1 . .
C C3 0.6742(3) -0.0082(2) 0.5790(2) 0.0317(4) Uani d . 1 . .
H H3 0.7113 -0.1040 0.5887 0.038 Uiso calc R 1 . .
C C4 0.5400(3) 0.0464(2) 0.5224(2) 0.0300(4) Uani d . 1 . .
C C5 0.4858(3) 0.1890(3) 0.5114(3) 0.0399(5) Uani d . 1 . .
H H5 0.3941 0.2288 0.4771 0.048 Uiso calc R 1 . .
C C6 0.5668(3) 0.2719(2) 0.5509(3) 0.0392(5) Uani d . 1 . .
H H6 0.5280 0.3673 0.5415 0.047 Uiso calc R 1 . .
C C7 0.7037(3) 0.2197(2) 0.6041(2) 0.0305(4) Uani d . 1 . .
C C8 0.7779(3) 0.3350(3) 0.6322(3) 0.0375(5) Uani d . 1 . .
C C9 0.7614(3) 0.3778(2) 0.1372(2) 0.0328(4) Uani d . 1 . .
C C10 0.7227(3) 0.2594(2) 0.1042(2) 0.0336(5) Uani d . 1 . .
C C11 0.5985(3) 0.1497(3) 0.0235(3) 0.0436(6) Uani d . 1 . .
H H19 0.5263 0.1307 -0.0179 0.052 Uiso calc R 1 . .
C C12 0.7149(4) 0.0538(3) 0.0759(3) 0.0473(6) Uani d . 1 . .
H H20 0.7368 -0.0416 0.0771 0.057 Uiso calc R 1 . .
C C13 0.8671(3) 0.5175(3) 0.2050(3) 0.0440(6) Uani d . 1 . .
H H21 0.9329 0.5524 0.2414 0.053 Uiso calc R 1 . .
C C14 0.7403(3) 0.5901(3) 0.1520(3) 0.0436(6) Uani d . 1 . .
H H22 0.7041 0.6853 0.1456 0.052 Uiso calc R 1 . .
N N1 0.7933(3) 0.1248(2) 0.1265(2) 0.0406(4) Uani d . 1 . .
H H1A 0.8659 0.0821 0.1742 0.049 Uiso d R 1 . .
N N2 0.6044(3) 0.2788(2) 0.0414(2) 0.0366(4) Uani d . 1 . .
N N3 0.6732(2) 0.5025(2) 0.1091(2) 0.0372(4) Uani d . 1 . .
N N4 0.8794(3) 0.3831(2) 0.1946(2) 0.0402(4) Uani d . 1 . .
H H4A 0.9538 0.3110 0.2211 0.048 Uiso d R 1 . .
O O1 0.9901(3) 0.0489(2) 0.7164(3) 0.0592(5) Uani d . 1 . .
O O2 0.9025(2) -0.15120(19) 0.7137(2) 0.0528(5) Uani d . 1 . .
O O3 0.9163(3) 0.3100(2) 0.6670(3) 0.0576(5) Uani d D 1 . .
O O4 0.7063(3) 0.4532(2) 0.6186(2) 0.0536(5) Uani d . 1 . .
O O1W 0.2826(2) 0.4101(2) 0.2126(2) 0.0517(5) Uani d . 1 . .
H H1W 0.2680 0.4378 0.2782 0.078 Uiso d R 1 . .
H H2W 0.2367 0.3277 0.2477 0.078 Uiso d R 1 . .
H H3A 0.962(5) 0.217(2) 0.673(5) 0.100(13) Uiso d D 1 . .

loop_
_atom_site_aniso_label
_atom_site_aniso_U_11
_atom_site_aniso_U_22
_atom_site_aniso_U_33
_atom_site_aniso_U_12
_atom_site_aniso_U_13
_atom_site_aniso_U_23
Zn1 0.0416(2) 0.0294(2) 0.0549(3) 0.00961(15) -0.03317(18) -0.01971(17)
C1 0.0359(11) 0.0351(11) 0.0469(12) 0.0071(9) -0.0249(10) -0.0197(10)
C2 0.0321(10) 0.0270(10) 0.0351(10) 0.0038(8) -0.0184(9) -0.0129(8)
C3 0.0346(11) 0.0260(10) 0.0424(11) 0.0073(8) -0.0229(9) -0.0155(9)
C4 0.0355(11) 0.0254(10) 0.0351(10) 0.0042(8) -0.0201(9) -0.0130(8)
C5 0.0489(13) 0.0323(11) 0.0604(14) 0.0156(10) -0.0411(12) -0.0242(11)
C6 0.0502(13) 0.0280(11) 0.0542(13) 0.0122(10) -0.0320(11) -0.0220(10)
C7 0.0349(11) 0.0284(10) 0.0343(10) 0.0029(8) -0.0174(9) -0.0152(8)
C8 0.0452(13) 0.0319(11) 0.0446(12) 0.0026(9) -0.0226(10) -0.0195(10)
C9 0.0317(10) 0.0327(11) 0.0402(11) 0.0070(8) -0.0200(9) -0.0166(9)
C10 0.0349(11) 0.0291(10) 0.0396(11) 0.0059(8) -0.0182(9) -0.0145(9)
C11 0.0566(15) 0.0321(11) 0.0559(14) 0.0036(10) -0.0337(12) -0.0201(11)
C12 0.0608(16) 0.0309(12) 0.0636(16) 0.0106(11) -0.0330(13) -0.0253(11)
C13 0.0460(13) 0.0461(14) 0.0579(15) 0.0050(11) -0.0316(12) -0.0281(12)
C14 0.0490(14) 0.0380(12) 0.0640(15) 0.0105(10) -0.0332(12) -0.0308(12)
N1 0.0456(11) 0.0326(10) 0.0545(12) 0.0137(8) -0.0324(10) -0.0192(9)
N2 0.0418(10) 0.0300(9) 0.0489(11) 0.0083(8) -0.0282(9) -0.0181(8)
N3 0.0394(10) 0.0347(10) 0.0532(11) 0.0105(8) -0.0302(9) -0.0233(9)
N4 0.0394(10) 0.0393(10) 0.0552(12) 0.0115(8) -0.0315(9) -0.0223(9)
O1 0.0659(12) 0.0518(11) 0.1051(16) 0.0251(9) -0.0670(12) -0.0479(11)
O2 0.0539(11) 0.0330(9) 0.0920(14) 0.0141(8) -0.0539(11) -0.0248(9)
O3 0.0620(12) 0.0441(10) 0.1003(15) 0.0128(9) -0.0549(12) -0.0412(11)
O4 0.0706(12) 0.0399(10) 0.0807(13) 0.0161(9) -0.0472(11) -0.0387(9)
O1W 0.0637(12) 0.0427(9) 0.0564(11) -0.0089(8) -0.0204(9) -0.0268(8)

loop_
_atom_type_symbol
_atom_type_description
_atom_type_scat_dispersion_real
_atom_type_scat_dispersion_imag
_atom_type_scat_source
C C 0.0033 0.0016 'International Tables Vol C Tables 4.2.6.8 and 6.1.1.4'
H H 0.0000 0.0000 'International Tables Vol C Tables 4.2.6.8 and 6.1.1.4'
N N 0.0061 0.0033 'International Tables Vol C Tables 4.2.6.8 and 6.1.1.4'
O O 0.0106 0.0060 'International Tables Vol C Tables 4.2.6.8 and 6.1.1.4'
Zn Zn 0.2839 1.4301 'International Tables Vol C Tables 4.2.6.8 and 6.1.1.4'

loop_
_geom_angle_atom_site_label_1
_geom_angle_atom_site_label_2
_geom_angle_atom_site_label_3
_geom_angle_site_symmetry_1
_geom_angle_site_symmetry_3
_geom_angle
_geom_angle_publ_flag
O1W Zn1 O1W . 2_665 180.00(10) ?
O1W Zn1 N3 . 2_665 88.19(8) ?
O1W Zn1 N3 2_665 2_665 91.81(8) ?
O1W Zn1 N3 . . 91.81(8) ?
O1W Zn1 N3 2_665 . 88.19(8) ?
N3 Zn1 N3 2_665 . 180.0 ?
O1W Zn1 N2 . 2_665 87.51(8) ?
O1W Zn1 N2 2_665 2_665 92.49(8) ?
N3 Zn1 N2 2_665 2_665 79.56(7) ?
N3 Zn1 N2 . 2_665 100.44(7) ?
O1W Zn1 N2 . . 92.49(8) ?
O1W Zn1 N2 2_665 . 87.51(8) ?
N3 Zn1 N2 2_665 . 100.44(7) ?
N3 Zn1 N2 . . 79.56(7) ?
N2 Zn1 N2 2_665 . 180.0 ?
O2 C1 O1 . . 122.0(2) ?
O2 C1 C2 . . 117.98(19) ?
O1 C1 C2 . . 120.0(2) ?
C3 C2 C7 . . 118.34(19) ?
C3 C2 C1 . . 113.56(18) ?
C7 C2 C1 . . 128.06(18) ?
C4 C3 C2 . . 123.86(19) ?
C4 C3 H3 . . 118.1 ?
C2 C3 H3 . . 118.1 ?
C5 C4 C3 . . 116.66(19) ?
C5 C4 C4 . 2_656 122.8(2) ?
C3 C4 C4 . 2_656 120.6(2) ?
C6 C5 C4 . . 120.6(2) ?
C6 C5 H5 . . 119.7 ?
C4 C5 H5 . . 119.7 ?
C5 C6 C7 . . 123.1(2) ?
C5 C6 H6 . . 118.5 ?
C7 C6 H6 . . 118.5 ?
C6 C7 C2 . . 117.43(18) ?
C6 C7 C8 . . 113.31(18) ?
C2 C7 C8 . . 129.25(19) ?
O4 C8 O3 . . 120.1(2) ?
O4 C8 C7 . . 119.0(2) ?
O3 C8 C7 . . 120.8(2) ?
N3 C9 N4 . . 111.41(19) ?
N3 C9 C10 . . 119.57(19) ?
N4 C9 C10 . . 129.0(2) ?
N2 C10 N1 . . 111.27(19) ?
N2 C10 C9 . . 119.67(19) ?
N1 C10 C9 . . 129.1(2) ?
C12 C11 N2 . . 109.2(2) ?
C12 C11 H19 . . 125.4 ?
N2 C11 H19 . . 125.4 ?
C11 C12 N1 . . 106.6(2) ?
C11 C12 H20 . . 126.7 ?
N1 C12 H20 . . 126.7 ?
C14 C13 N4 . . 106.3(2) ?
C14 C13 H21 . . 126.8 ?
N4 C13 H21 . . 126.8 ?
C13 C14 N3 . . 109.8(2) ?
C13 C14 H22 . . 125.1 ?
N3 C14 H22 . . 125.1 ?
C10 N1 C12 . . 107.05(19) ?
C10 N1 H1A . . 128.5 ?
C12 N1 H1A . . 124.1 ?
C10 N2 C11 . . 105.86(19) ?
C10 N2 Zn1 . . 110.26(14) ?
C11 N2 Zn1 . . 143.84(16) ?
C9 N3 C14 . . 105.05(18) ?
C9 N3 Zn1 . . 110.75(14) ?
C14 N3 Zn1 . . 143.92(16) ?
C9 N4 C13 . . 107.4(2) ?
C9 N4 H4A . . 126.2 ?
C13 N4 H4A . . 126.4 ?
C8 O3 H3A . . 113(3) ?
Zn1 O1W H1W . . 121.7 ?
Zn1 O1W H2W . . 121.9 ?
H1W O1W H2W . . 111.7 ?

loop_
_geom_bond_atom_site_label_1
_geom_bond_atom_site_label_2
_geom_bond_site_symmetry_2
_geom_bond_distance
_geom_bond_publ_flag
Zn1 O1W . 2.135(2) y
Zn1 O1W 2_665 2.135(2) ?
Zn1 N3 2_665 2.1419(18) ?
Zn1 N3 . 2.1419(18) y
Zn1 N2 2_665 2.1625(19) ?
Zn1 N2 . 2.1625(19) y
C1 O2 . 1.231(3) ?
C1 O1 . 1.258(3) ?
C1 C2 . 1.528(3) ?
C2 C3 . 1.395(3) ?
C2 C7 . 1.411(3) ?
C3 C4 . 1.392(3) ?
C3 H3 . 0.9300 ?
C4 C5 . 1.390(3) ?
C4 C4 2_656 1.490(4) ?
C5 C6 . 1.376(3) ?
C5 H5 . 0.9300 ?
C6 C7 . 1.391(3) ?
C6 H6 . 0.9300 ?
C7 C8 . 1.522(3) ?
C8 O4 . 1.217(3) ?
C8 O3 . 1.288(3) ?
C9 N3 . 1.326(3) ?
C9 N4 . 1.334(3) ?
C9 C10 . 1.445(3) ?
C10 N2 . 1.321(3) ?
C10 N1 . 1.341(3) ?
C11 C12 . 1.358(4) ?
C11 N2 . 1.368(3) ?
C11 H19 . 0.9300 ?
C12 N1 . 1.364(3) ?
C12 H20 . 0.9300 ?
C13 C14 . 1.351(4) ?
C13 N4 . 1.361(3) ?
C13 H21 . 0.9300 ?
C14 N3 . 1.370(3) ?
C14 H22 . 0.9300 ?
N1 H1A . 0.8755 ?
N4 H4A . 0.9008 ?
O3 H3A . 0.93(3) ?
O1W H1W . 0.8119 ?
O1W H2W . 0.7930 ?

loop_
_geom_hbond_atom_site_label_D
_geom_hbond_atom_site_label_H
_geom_hbond_atom_site_label_A
_geom_hbond_site_symmetry_A
_geom_hbond_distance_DH
_geom_hbond_distance_HA
_geom_hbond_distance_DA
_geom_hbond_angle_DHA
N1 H1A O1 2_756 0.88 1.94 2.802(3) 168.9
N4 H4A O2 2_756 0.90 1.89 2.791(3) 176.4
O1W H1W O4 2_666 0.81 1.90 2.683(2) 161.9
O1W H2W O2 2_656 0.79 1.98 2.751(3) 163.5
O3 H3A O1 . 0.93(3) 1.52(3) 2.434(3) 165(4)
